data_2229303
loop_
_publ_author_name
'Ayiko\'e, Kouassi'
'Butcher, Ray J.'
'Gultneh, Yilma'

_publ_section_title
;
 Bis[2-(benzylamino)pyridine-\k<i>N</i>^1^]bis(2-formylphenolato-\k^2^<i>O</i>,<i>O</i>')nickel(II)
;
_journal_coeditor_code ZL2338
_journal_issue 2
_journal_name_full 'Acta Crystallographica Section E'
_journal_page_first m207
_journal_page_last m208
_journal_paper_doi 10.1107/S1600536811001425
_journal_volume 67
_journal_year 2011
_chemical_formula_iupac '[Ni (C7 H5 O2)2 (C12 H12 N2)2]'
_chemical_formula_moiety 'C38 H34 N4 Ni O4'
_chemical_formula_sum 'C38 H34 N4 Ni O4'
_chemical_formula_weight 669.40
_chemical_name_systematic
;
Bis[2-(benzylamino)pyridine-\k<i>N</i>^1^]bis(2-formylphenolato-
\k^2^<i>O</i>,<i>O</i>')nickel(II)
;
_space_group_IT_number 2
_symmetry_cell_setting triclinic
_symmetry_space_group_name_Hall '-P 1'
_symmetry_space_group_name_H-M 'P -1'
_atom_sites_solution_hydrogens geom
_atom_sites_solution_primary direct
_atom_sites_solution_secondary difmap
_audit_creation_method SHELXL-97
_cell_angle_alpha 73.926(5)
_cell_angle_beta 84.766(5)
_cell_angle_gamma 77.247(5)
_cell_formula_units_Z 1
_cell_length_a 8.1747(5)
_cell_length_b 9.3365(5)
_cell_length_c 10.9183(6)
_cell_measurement_reflns_used 5541
_cell_measurement_temperature 110(2)
_cell_measurement_theta_max 32.5997
_cell_measurement_theta_min 4.8095
_cell_volume 780.58(8)
_computing_cell_refinement
;
CrysAlis PRO (Oxford Diffraction, 2009)
;
_computing_data_collection
;
CrysAlis PRO (Oxford Diffraction, 2009)
;
_computing_data_reduction
;
CrysAlis PRO (Oxford Diffraction, 2009)
;
_computing_molecular_graphics 'SHELXTL (Sheldrick, 2008)'
_computing_publication_material 'SHELXTL (Sheldrick, 2008)'
_computing_structure_refinement 'SHELXL97 (Sheldrick, 2008)'
_computing_structure_solution 'SHELXS97 (Sheldrick, 2008)'
_diffrn_ambient_temperature 110(2)
_diffrn_detector_area_resol_mean 10.5081
_diffrn_measured_fraction_theta_full 0.992
_diffrn_measured_fraction_theta_max 0.895
_diffrn_measurement_device_type
;
Oxford Diffraction Xcalibur diffractometer with a Ruby (Gemini Mo) detector
;
_diffrn_measurement_method \w
_diffrn_radiation_monochromator graphite
_diffrn_radiation_source 'Enhance (Mo) X-ray Source'
_diffrn_radiation_type MoK\a
_diffrn_radiation_wavelength 0.71073
_diffrn_reflns_av_R_equivalents 0.0251
_diffrn_reflns_av_sigmaI/netI 0.0455
_diffrn_reflns_limit_h_max 9
_diffrn_reflns_limit_h_min -12
_diffrn_reflns_limit_k_max 13
_diffrn_reflns_limit_k_min -14
_diffrn_reflns_limit_l_max 15
_diffrn_reflns_limit_l_min -16
_diffrn_reflns_number 9822
_diffrn_reflns_theta_full 25.00
_diffrn_reflns_theta_max 32.64
_diffrn_reflns_theta_min 4.82
_diffrn_standards_decay_% <2%
_diffrn_standards_interval_count 50
_diffrn_standards_number 2
_exptl_absorpt_coefficient_mu 0.671
_exptl_absorpt_correction_T_max 1.00000
_exptl_absorpt_correction_T_min 0.93221
_exptl_absorpt_correction_type multi-scan
_exptl_absorpt_process_details
;
(CrysAlis PRO; Oxford Diffraction, 2009)
;
_exptl_crystal_colour 'pale green'
_exptl_crystal_density_diffrn 1.424
_exptl_crystal_density_method 'not measured'
_exptl_crystal_description block
_exptl_crystal_F_000 350
_exptl_crystal_size_max 0.47
_exptl_crystal_size_mid 0.41
_exptl_crystal_size_min 0.35
_refine_diff_density_max 0.457
_refine_diff_density_min -0.271
_refine_ls_extinction_method none
_refine_ls_goodness_of_fit_ref 1.049
_refine_ls_hydrogen_treatment mixed
_refine_ls_matrix_type full
_refine_ls_number_parameters 218
_refine_ls_number_reflns 5136
_refine_ls_number_restraints 0
_refine_ls_restrained_S_all 1.049
_refine_ls_R_factor_all 0.0451
_refine_ls_R_factor_gt 0.0341
_refine_ls_shift/su_max 0.000
_refine_ls_shift/su_mean 0.000
_refine_ls_structure_factor_coef Fsqd
_refine_ls_weighting_details 'calc w=1/[\s^2^(Fo^2^)+(0.0457P)^2^] where P=(Fo^2^+2Fc^2^)/3'
_refine_ls_weighting_scheme calc
_refine_ls_wR_factor_gt 0.0840
_refine_ls_wR_factor_ref 0.0864
_reflns_number_gt 4216
_reflns_number_total 5136
_reflns_threshold_expression I>2\s(I)
_cod_data_source_file zl2338.cif
_cod_data_source_block I
_cod_database_code 2229303
_cod_database_fobs_code 2229303

loop_
_symmetry_equiv_pos_as_xyz
'x, y, z'
'-x, -y, -z'

loop_
_atom_site_type_symbol
_atom_site_label
_atom_site_fract_x
_atom_site_fract_y
_atom_site_fract_z
_atom_site_U_iso_or_equiv
_atom_site_adp_type
_atom_site_calc_flag
_atom_site_refinement_flags
_atom_site_occupancy
_atom_site_disorder_assembly
_atom_site_disorder_group
Ni Ni 0.5000 1.0000 0.5000 0.01289(7) Uani d S 1 . .
O O1A 0.27528(11) 1.00213(9) 0.43885(9) 0.01507(18) Uani d . 1 . .
O O2A 0.61193(11) 0.98245(10) 0.32627(9) 0.01674(18) Uani d . 1 . .
C C1A 0.24508(15) 0.97081(12) 0.33607(12) 0.0140(2) Uani d . 1 . .
C C2A 0.07923(16) 0.95941(13) 0.31617(13) 0.0172(2) Uani d . 1 . .
H H2AA -0.0068 0.9765 0.3782 0.021 Uiso calc R 1 . .
C C3A 0.04021(17) 0.92416(14) 0.20916(14) 0.0213(3) Uani d . 1 . .
H H3AA -0.0721 0.9184 0.1990 0.026 Uiso calc R 1 . .
C C4A 0.16279(18) 0.89655(14) 0.11473(14) 0.0221(3) Uani d . 1 . .
H H4AA 0.1346 0.8713 0.0419 0.026 Uiso calc R 1 . .
C C5A 0.32436(17) 0.90699(14) 0.13020(13) 0.0190(3) Uani d . 1 . .
H H5AA 0.4081 0.8885 0.0670 0.023 Uiso calc R 1 . .
C C6A 0.36945(16) 0.94477(13) 0.23829(12) 0.0150(2) Uani d . 1 . .
C C7A 0.54127(16) 0.95393(13) 0.24225(12) 0.0172(2) Uani d . 1 . .
H H7A 0.6106 0.9358 0.1712 0.021 Uiso calc R 1 . .
N N1B 0.55584(13) 0.75527(11) 0.56185(10) 0.0146(2) Uani d . 1 . .
N N2B 0.28723(13) 0.72549(12) 0.63564(11) 0.0173(2) Uani d . 1 . .
H H2BN 0.262(2) 0.8111(19) 0.6004(18) 0.026(4) Uiso d . 1 . .
C C1B 0.71914(16) 0.69158(14) 0.54563(13) 0.0166(2) Uani d . 1 . .
H H1BA 0.7937 0.7570 0.5059 0.020 Uiso calc R 1 . .
C C2B 0.78339(16) 0.53754(14) 0.58336(13) 0.0168(2) Uani d . 1 . .
H H2BA 0.8998 0.4981 0.5729 0.020 Uiso calc R 1 . .
C C3B 0.67321(16) 0.44103(13) 0.63735(12) 0.0165(2) Uani d . 1 . .
H H3BA 0.7134 0.3339 0.6621 0.020 Uiso calc R 1 . .
C C4B 0.50697(16) 0.50075(13) 0.65462(12) 0.0150(2) Uani d . 1 . .
H H4BA 0.4310 0.4356 0.6915 0.018 Uiso calc R 1 . .
C C5B 0.44918(15) 0.66092(13) 0.61691(12) 0.0139(2) Uani d . 1 . .
C C6B 0.16081(15) 0.63865(14) 0.69494(13) 0.0172(2) Uani d . 1 . .
H H6BA 0.1547 0.5660 0.6453 0.021 Uiso calc R 1 . .
H H6BB 0.0503 0.7091 0.6912 0.021 Uiso calc R 1 . .
C C7B 0.19397(15) 0.55083(14) 0.83287(13) 0.0167(2) Uani d . 1 . .
C C8B 0.26795(17) 0.60818(16) 0.91340(14) 0.0221(3) Uani d . 1 . .
H H8BA 0.2980 0.7048 0.8822 0.027 Uiso calc R 1 . .
C C9B 0.29842(19) 0.52611(18) 1.03870(15) 0.0295(3) Uani d . 1 . .
H H9BA 0.3482 0.5672 1.0929 0.035 Uiso calc R 1 . .
C C10B 0.25672(19) 0.38432(18) 1.08552(15) 0.0313(3) Uani d . 1 . .
H H10A 0.2794 0.3275 1.1711 0.038 Uiso calc R 1 . .
C C11B 0.1819(2) 0.32658(16) 1.00657(16) 0.0294(3) Uani d . 1 . .
H H11A 0.1515 0.2302 1.0383 0.035 Uiso calc R 1 . .
C C12B 0.15109(17) 0.40869(15) 0.88107(14) 0.0222(3) Uani d . 1 . .
H H12A 0.1002 0.3677 0.8274 0.027 Uiso calc R 1 . .

loop_
_atom_site_aniso_label
_atom_site_aniso_U_11
_atom_site_aniso_U_22
_atom_site_aniso_U_33
_atom_site_aniso_U_12
_atom_site_aniso_U_13
_atom_site_aniso_U_23
Ni 0.01303(11) 0.01272(11) 0.01305(12) -0.00388(8) -0.00051(8) -0.00262(8)
O1A 0.0149(4) 0.0147(4) 0.0160(4) -0.0035(3) -0.0011(3) -0.0040(3)
O2A 0.0159(4) 0.0184(4) 0.0162(5) -0.0050(3) -0.0002(3) -0.0040(3)
C1A 0.0162(6) 0.0083(5) 0.0158(6) -0.0020(4) -0.0039(5) 0.0001(4)
C2A 0.0148(6) 0.0146(5) 0.0212(6) -0.0012(5) -0.0035(5) -0.0036(5)
C3A 0.0193(6) 0.0186(6) 0.0268(7) -0.0031(5) -0.0088(5) -0.0055(5)
C4A 0.0286(7) 0.0193(6) 0.0191(7) -0.0036(5) -0.0097(6) -0.0043(5)
C5A 0.0246(7) 0.0174(5) 0.0139(6) -0.0046(5) -0.0023(5) -0.0017(5)
C6A 0.0177(6) 0.0123(5) 0.0144(6) -0.0040(5) -0.0018(5) -0.0011(4)
C7A 0.0193(6) 0.0172(5) 0.0137(6) -0.0048(5) 0.0009(5) -0.0012(5)
N1B 0.0143(5) 0.0147(4) 0.0150(5) -0.0045(4) 0.0000(4) -0.0032(4)
N2B 0.0144(5) 0.0126(5) 0.0219(6) -0.0035(4) 0.0008(4) 0.0005(4)
C1B 0.0155(6) 0.0175(5) 0.0179(6) -0.0059(5) 0.0017(5) -0.0050(5)
C2B 0.0139(6) 0.0184(5) 0.0174(6) -0.0010(5) 0.0014(5) -0.0060(5)
C3B 0.0207(6) 0.0136(5) 0.0143(6) -0.0016(5) -0.0009(5) -0.0036(4)
C4B 0.0177(6) 0.0128(5) 0.0140(6) -0.0047(5) 0.0002(5) -0.0016(4)
C5B 0.0148(5) 0.0146(5) 0.0127(6) -0.0042(4) -0.0009(4) -0.0032(4)
C6B 0.0141(6) 0.0182(5) 0.0197(6) -0.0066(5) 0.0000(5) -0.0032(5)
C7B 0.0132(5) 0.0170(5) 0.0188(6) -0.0024(5) 0.0024(5) -0.0043(5)
C8B 0.0208(6) 0.0264(6) 0.0209(7) -0.0069(5) 0.0020(5) -0.0086(5)
C9B 0.0260(7) 0.0431(8) 0.0207(7) -0.0039(7) -0.0005(6) -0.0129(7)
C10B 0.0258(7) 0.0380(8) 0.0187(7) 0.0049(6) 0.0035(6) 0.0006(6)
C11B 0.0301(8) 0.0211(6) 0.0287(8) -0.0029(6) 0.0079(7) 0.0023(6)
C12B 0.0216(6) 0.0186(6) 0.0253(7) -0.0058(5) 0.0031(6) -0.0040(5)

loop_
_atom_type_symbol
_atom_type_description
_atom_type_scat_dispersion_real
_atom_type_scat_dispersion_imag
_atom_type_scat_source
C C 0.0033 0.0016 'International Tables Vol C Tables 4.2.6.8 and 6.1.1.4'
H H 0.0000 0.0000 'International Tables Vol C Tables 4.2.6.8 and 6.1.1.4'
N N 0.0061 0.0033 'International Tables Vol C Tables 4.2.6.8 and 6.1.1.4'
O O 0.0106 0.0060 'International Tables Vol C Tables 4.2.6.8 and 6.1.1.4'
Ni Ni 0.3393 1.1124 'International Tables Vol C Tables 4.2.6.8 and 6.1.1.4'

loop_
_geom_angle_atom_site_label_1
_geom_angle_atom_site_label_2
_geom_angle_atom_site_label_3
_geom_angle_site_symmetry_1
_geom_angle_site_symmetry_3
_geom_angle
_geom_angle_publ_flag
O1A Ni O1A . 2_676 180.0000(10) ?
O1A Ni O2A . . 90.90(4) ?
O1A Ni O2A 2_676 . 89.10(4) ?
O1A Ni O2A . 2_676 89.10(4) ?
O1A Ni O2A 2_676 2_676 90.90(4) ?
O2A Ni O2A . 2_676 180.0000(10) ?
O1A Ni N1B . 2_676 88.39(4) ?
O1A Ni N1B 2_676 2_676 91.61(4) ?
O2A Ni N1B . 2_676 92.32(4) ?
O2A Ni N1B 2_676 2_676 87.68(4) ?
O1A Ni N1B . . 91.61(4) ?
O1A Ni N1B 2_676 . 88.39(4) ?
O2A Ni N1B . . 87.68(4) ?
O2A Ni N1B 2_676 . 92.32(4) ?
N1B Ni N1B 2_676 . 180.00(6) ?
C1A O1A Ni . . 127.16(8) ?
C7A O2A Ni . . 123.83(8) ?
O1A C1A C2A . . 119.19(11) ?
O1A C1A C6A . . 124.31(11) ?
C2A C1A C6A . . 116.50(11) ?
C3A C2A C1A . . 121.71(12) ?
C3A C2A H2AA . . 119.1 ?
C1A C2A H2AA . . 119.1 ?
C2A C3A C4A . . 121.58(12) ?
C2A C3A H3AA . . 119.2 ?
C4A C3A H3AA . . 119.2 ?
C5A C4A C3A . . 118.48(12) ?
C5A C4A H4AA . . 120.8 ?
C3A C4A H4AA . . 120.8 ?
C4A C5A C6A . . 121.73(12) ?
C4A C5A H5AA . . 119.1 ?
C6A C5A H5AA . . 119.1 ?
C5A C6A C7A . . 116.26(12) ?
C5A C6A C1A . . 119.98(11) ?
C7A C6A C1A . . 123.76(12) ?
O2A C7A C6A . . 128.67(12) ?
O2A C7A H7A . . 115.7 ?
C6A C7A H7A . . 115.7 ?
C1B N1B C5B . . 117.88(10) ?
C1B N1B Ni . . 114.15(8) ?
C5B N1B Ni . . 127.95(8) ?
C5B N2B C6B . . 123.33(10) ?
C5B N2B H2BN . . 114.7(13) ?
C6B N2B H2BN . . 120.9(13) ?
N1B C1B C2B . . 123.78(11) ?
N1B C1B H1BA . . 118.1 ?
C2B C1B H1BA . . 118.1 ?
C1B C2B C3B . . 118.18(11) ?
C1B C2B H2BA . . 120.9 ?
C3B C2B H2BA . . 120.9 ?
C4B C3B C2B . . 119.85(11) ?
C4B C3B H3BA . . 120.1 ?
C2B C3B H3BA . . 120.1 ?
C3B C4B C5B . . 119.29(11) ?
C3B C4B H4BA . . 120.4 ?
C5B C4B H4BA . . 120.4 ?
N2B C5B N1B . . 117.55(10) ?
N2B C5B C4B . . 121.45(11) ?
N1B C5B C4B . . 120.99(11) ?
N2B C6B C7B . . 113.76(10) ?
N2B C6B H6BA . . 108.8 ?
C7B C6B H6BA . . 108.8 ?
N2B C6B H6BB . . 108.8 ?
C7B C6B H6BB . . 108.8 ?
H6BA C6B H6BB . . 107.7 ?
C8B C7B C12B . . 118.46(13) ?
C8B C7B C6B . . 121.46(11) ?
C12B C7B C6B . . 120.08(12) ?
C9B C8B C7B . . 120.72(13) ?
C9B C8B H8BA . . 119.6 ?
C7B C8B H8BA . . 119.6 ?
C8B C9B C10B . . 120.44(14) ?
C8B C9B H9BA . . 119.8 ?
C10B C9B H9BA . . 119.8 ?
C11B C10B C9B . . 119.35(15) ?
C11B C10B H10A . . 120.3 ?
C9B C10B H10A . . 120.3 ?
C10B C11B C12B . . 120.30(13) ?
C10B C11B H11A . . 119.9 ?
C12B C11B H11A . . 119.9 ?
C11B C12B C7B . . 120.72(13) ?
C11B C12B H12A . . 119.6 ?
C7B C12B H12A . . 119.6 ?

loop_
_geom_bond_atom_site_label_1
_geom_bond_atom_site_label_2
_geom_bond_site_symmetry_2
_geom_bond_distance
_geom_bond_publ_flag
Ni O1A . 2.0052(9) ?
Ni O1A 2_676 2.0052(9) ?
Ni O2A . 2.0618(9) ?
Ni O2A 2_676 2.0618(9) ?
Ni N1B 2_676 2.1509(10) ?
Ni N1B . 2.1509(10) ?
O1A C1A . 1.2923(15) ?
O2A C7A . 1.2434(15) ?
C1A C2A . 1.4237(17) ?
C1A C6A . 1.4384(18) ?
C2A C3A . 1.3793(18) ?
C2A H2AA . 0.9500 ?
C3A C4A . 1.406(2) ?
C3A H3AA . 0.9500 ?
C4A C5A . 1.3745(19) ?
C4A H4AA . 0.9500 ?
C5A C6A . 1.4214(17) ?
C5A H5AA . 0.9500 ?
C6A C7A . 1.4311(18) ?
C7A H7A . 0.9500 ?
N1B C1B . 1.3534(16) ?
N1B C5B . 1.3594(15) ?
N2B C5B . 1.3507(16) ?
N2B C6B . 1.4497(15) ?
N2B H2BN . 0.775(17) ?
C1B C2B . 1.3755(17) ?
C1B H1BA . 0.9500 ?
C2B C3B . 1.3920(17) ?
C2B H2BA . 0.9500 ?
C3B C4B . 1.3676(18) ?
C3B H3BA . 0.9500 ?
C4B C5B . 1.4184(16) ?
C4B H4BA . 0.9500 ?
C6B C7B . 1.5187(19) ?
C6B H6BA . 0.9900 ?
C6B H6BB . 0.9900 ?
C7B C8B . 1.3878(18) ?
C7B C12B . 1.3950(17) ?
C8B C9B . 1.385(2) ?
C8B H8BA . 0.9500 ?
C9B C10B . 1.387(2) ?
C9B H9BA . 0.9500 ?
C10B C11B . 1.381(2) ?
C10B H10A . 0.9500 ?
C11B C12B . 1.387(2) ?
C11B H11A . 0.9500 ?
C12B H12A . 0.9500 ?

loop_
_geom_hbond_atom_site_label_D
_geom_hbond_atom_site_label_H
_geom_hbond_atom_site_label_A
_geom_hbond_site_symmetry_A
_geom_hbond_distance_DH
_geom_hbond_distance_HA
_geom_hbond_distance_DA
_geom_hbond_angle_DHA
N2B H2BN O1A . 0.775(17) 2.147(18) 2.8550(14) 152.0(17)
C1B H1BA O1A 2_676 0.95 2.42 2.9216(14) 113
C3B H3BA Cg4 2_666 0.95 2.44 3.3674(14) 166
C11B H11A Cg4 1_546 0.95 2.91 3.7535(17) 148

loop_
_geom_torsion_atom_site_label_1
_geom_torsion_atom_site_label_2
_geom_torsion_atom_site_label_3
_geom_torsion_atom_site_label_4
_geom_torsion_site_symmetry_1
_geom_torsion_site_symmetry_2
_geom_torsion_site_symmetry_3
_geom_torsion_site_symmetry_4
_geom_torsion
_geom_torsion_publ_flag
O2A Ni O1A C1A . . . . 11.63(9) ?
O2A Ni O1A C1A 2_676 . . . -168.37(9) ?
N1B Ni O1A C1A 2_676 . . . 103.93(9) ?
N1B Ni O1A C1A . . . . -76.07(9) ?
O1A Ni O2A C7A . . . . -11.59(10) ?
O1A Ni O2A C7A 2_676 . . . 168.41(10) ?
N1B Ni O2A C7A 2_676 . . . -100.02(10) ?
N1B Ni O2A C7A . . . . 79.98(10) ?
Ni O1A C1A C2A . . . . 172.05(8) ?
Ni O1A C1A C6A . . . . -7.43(16) ?
O1A C1A C2A C3A . . . . -179.07(11) ?
C6A C1A C2A C3A . . . . 0.45(18) ?
C1A C2A C3A C4A . . . . 0.5(2) ?
C2A C3A C4A C5A . . . . -0.71(19) ?
C3A C4A C5A C6A . . . . -0.05(19) ?
C4A C5A C6A C7A . . . . -179.21(12) ?
C4A C5A C6A C1A . . . . 1.01(19) ?
O1A C1A C6A C5A . . . . 178.32(10) ?
C2A C1A C6A C5A . . . . -1.18(17) ?
O1A C1A C6A C7A . . . . -1.45(19) ?
C2A C1A C6A C7A . . . . 179.06(11) ?
Ni O2A C7A C6A . . . . 7.87(18) ?
C5A C6A C7A O2A . . . . -178.85(12) ?
C1A C6A C7A O2A . . . . 0.9(2) ?
O1A Ni N1B C1B . . . . 144.30(9) ?
O1A Ni N1B C1B 2_676 . . . -35.70(9) ?
O2A Ni N1B C1B . . . . 53.46(9) ?
O2A Ni N1B C1B 2_676 . . . -126.54(9) ?
O1A Ni N1B C5B . . . . -37.62(10) ?
O1A Ni N1B C5B 2_676 . . . 142.38(10) ?
O2A Ni N1B C5B . . . . -128.46(10) ?
O2A Ni N1B C5B 2_676 . . . 51.54(10) ?
C5B N1B C1B C2B . . . . -1.03(19) ?
Ni N1B C1B C2B . . . . 177.25(10) ?
N1B C1B C2B C3B . . . . 2.3(2) ?
C1B C2B C3B C4B . . . . -1.76(19) ?
C2B C3B C4B C5B . . . . 0.07(19) ?
C6B N2B C5B N1B . . . . -179.07(11) ?
C6B N2B C5B C4B . . . . 0.13(19) ?
C1B N1B C5B N2B . . . . 178.42(12) ?
Ni N1B C5B N2B . . . . 0.40(16) ?
C1B N1B C5B C4B . . . . -0.78(17) ?
Ni N1B C5B C4B . . . . -178.80(9) ?
C3B C4B C5B N2B . . . . -177.92(12) ?
C3B C4B C5B N1B . . . . 1.25(18) ?
C5B N2B C6B C7B . . . . 63.67(16) ?
N2B C6B C7B C8B . . . . 34.66(16) ?
N2B C6B C7B C12B . . . . -144.86(12) ?
C12B C7B C8B C9B . . . . 0.0(2) ?
C6B C7B C8B C9B . . . . -179.53(12) ?
C7B C8B C9B C10B . . . . 0.6(2) ?
C8B C9B C10B C11B . . . . -1.0(2) ?
C9B C10B C11B C12B . . . . 0.9(2) ?
C10B C11B C12B C7B . . . . -0.4(2) ?
C8B C7B C12B C11B . . . . -0.1(2) ?
C6B C7B C12B C11B . . . . 179.45(12) ?
